data_2012491
loop_
_publ_author_name
'Sabino, J. R.'
'da Silva, C. H. T. P.'
'Yonashiro, M.'

_publ_section_title
;
 6-Aminopyridine-3-thiol
;
_journal_issue 2
_journal_name_full 'Acta Crystallographica Section C'
_journal_page_first o78
_journal_page_last o79
_journal_paper_doi 10.1107/S0108270101020352
_journal_volume 58
_journal_year 2002
_chemical_formula_moiety 'C5 H6 N2 S'
_chemical_formula_sum 'C5 H6 N2 S'
_chemical_formula_weight 126.18
_chemical_name_systematic
;
2-amino-5-thiolpyridine
;
_space_group_IT_number 14
_symmetry_cell_setting monoclinic
_symmetry_space_group_name_Hall '-P 2ybc'
_symmetry_space_group_name_H-M 'P 1 21/c 1'
_atom_sites_solution_hydrogens geom
_atom_sites_solution_primary direct
_atom_sites_solution_secondary difmap
_cell_angle_alpha 90
_cell_angle_beta 104.753(3)
_cell_angle_gamma 90
_cell_formula_units_Z 4
_cell_length_a 13.3430(3)
_cell_length_b 5.7560(3)
_cell_length_c 7.2730(6)
_cell_measurement_reflns_used 2311
_cell_measurement_temperature 100
_cell_measurement_theta_max 27.49
_cell_measurement_theta_min 3.16
_cell_volume 540.17(5)
_computing_cell_refinement COLLECT
_computing_data_collection 'COLLECT (Nonius, 1997-2000)'
_computing_data_reduction 'HKL2000 (Otwinowski & Minor, 1997)'
_computing_molecular_graphics 'PLATON (Spek, 1990)'
_computing_publication_material SHELXL97
_computing_structure_refinement 'SHELXL97 (Sheldrick, 1997)'
_computing_structure_solution 'SIR92 (Altomare et al., 1994)'
_diffrn_measured_fraction_theta_full .999
_diffrn_measured_fraction_theta_max .999
_diffrn_measurement_device_type 'Nonius KappaCCD area-detector'
_diffrn_measurement_method oscillation
_diffrn_radiation_monochromator graphite
_diffrn_radiation_source 'fine-focus sealed tube'
_diffrn_radiation_type MoK\a
_diffrn_radiation_wavelength .71073
_diffrn_reflns_av_R_equivalents .036
_diffrn_reflns_av_sigmaI/netI .042
_diffrn_reflns_limit_h_max 17
_diffrn_reflns_limit_h_min 0
_diffrn_reflns_limit_k_max 7
_diffrn_reflns_limit_k_min -7
_diffrn_reflns_limit_l_max 9
_diffrn_reflns_limit_l_min -9
_diffrn_reflns_number 2311
_diffrn_reflns_theta_full 27.49
_diffrn_reflns_theta_max 27.49
_diffrn_reflns_theta_min 3.16
_diffrn_standards_decay_% 0
_diffrn_standards_interval_count 0
_diffrn_standards_number 0
_exptl_absorpt_coefficient_mu .468
_exptl_absorpt_correction_type none
_exptl_crystal_colour 'light orange'
_exptl_crystal_density_diffrn 1.539
_exptl_crystal_density_method 'not measured'
_exptl_crystal_description prismatic
_exptl_crystal_F_000 264
_exptl_crystal_size_max .07
_exptl_crystal_size_mid .05
_exptl_crystal_size_min .03
_refine_diff_density_max .32
_refine_diff_density_min -.23
_refine_ls_extinction_coef .031(6)
_refine_ls_extinction_expression Fc^*^=kFc[1+0.001xFc^2^\l^3^/sin(2\q)]^-1/4^
_refine_ls_extinction_method 'SHELXL97 (Sheldrick, 1997)'
_refine_ls_goodness_of_fit_ref 1.053
_refine_ls_hydrogen_treatment mixed
_refine_ls_matrix_type full
_refine_ls_number_parameters 86
_refine_ls_number_reflns 1240
_refine_ls_number_restraints 2
_refine_ls_restrained_S_all 1.052
_refine_ls_R_factor_all .050
_refine_ls_R_factor_gt .036
_refine_ls_shift/su_max <0.001
_refine_ls_shift/su_mean .000
_refine_ls_structure_factor_coef Fsqd
_refine_ls_weighting_details 'calc w = 1/[\s^2^(Fo^2^)+(0.0563P)^2^+0.08P] where P=(Fo^2^+2Fc^2^)/3'
_refine_ls_weighting_scheme calc
_refine_ls_wR_factor_gt .091
_refine_ls_wR_factor_ref .100
_reflns_number_gt 1001
_reflns_number_total 1240
_reflns_threshold_expression I>2\s(I)
_cod_data_source_file da1211.cif
_cod_data_source_block I
_cod_original_sg_symbol_H-M 'P 21/c'
_cod_database_code 2012491

loop_
_symmetry_equiv_pos_as_xyz
'x, y, z'
'-x, y+1/2, -z+1/2'
'-x, -y, -z'
'x, -y-1/2, z-1/2'

loop_
_atom_site_label
_atom_site_fract_x
_atom_site_fract_y
_atom_site_fract_z
_atom_site_U_iso_or_equiv
_atom_site_adp_type
_atom_site_calc_flag
_atom_site_refinement_flags
_atom_site_occupancy
_atom_site_disorder_assembly
_atom_site_disorder_group
_atom_site_type_symbol
C1 .22172(14) .2029(3) .0894(3) .0224(4) Uani d . 1 . . C
H1 .2148 .3508 .1430 .027 Uiso calc R 1 . . H
C2 .31823(14) .1363(3) .0713(3) .0221(4) Uani d . 1 . . C
C3 .32983(14) -.0804(3) -.0062(2) .0232(4) Uani d . 1 . . C
H3 .3956 -.1312 -.0181 .028 Uiso calc R 1 . . H
C4 .24367(15) -.2184(3) -.0650(3) .0239(4) Uani d . 1 . . C
H4 .2490 -.3664 -.1196 .029 Uiso calc R 1 . . H
C5 .14730(14) -.1396(3) -.0438(3) .0236(4) Uani d . 1 . . C
N1 .13713(12) .0681(3) .0346(2) .0239(4) Uani d . 1 . . N
N2 .06043(13) -.2746(3) -.0966(3) .0320(4) Uani d D 1 . . N
H2A .0000(11) -.214(5) -.078(3) .045(7) Uiso d D 1 . . H
H2B .062(2) -.408(3) -.166(3) .054(8) Uiso d D 1 . . H
S1 .42348(3) .32395(8) .13957(6) .0230(2) Uani d . 1 . . S

loop_
_atom_site_aniso_label
_atom_site_aniso_U_11
_atom_site_aniso_U_22
_atom_site_aniso_U_33
_atom_site_aniso_U_12
_atom_site_aniso_U_13
_atom_site_aniso_U_23
C1 .0223(9) .0205(9) .0239(9) .0012(7) .0053(7) .0020(7)
C2 .0212(9) .0233(9) .0215(9) -.0025(7) .0050(7) .0017(7)
C3 .0239(9) .0223(9) .0245(9) .0033(7) .0084(7) .0033(7)
C4 .0281(9) .0209(9) .0231(9) .0026(8) .0074(7) .0003(8)
C5 .0234(9) .0248(10) .0221(8) -.0011(7) .0050(7) .0013(7)
N1 .0222(8) .0225(8) .0272(8) -.0002(6) .0067(6) -.0010(6)
N2 .0263(9) .0289(10) .0421(10) -.0051(7) .0111(8) -.0093(8)
S1 .0189(3) .0222(3) .0276(3) -.00251(16) .00561(18) -.00215(17)

loop_
_atom_type_symbol
_atom_type_description
_atom_type_scat_dispersion_real
_atom_type_scat_dispersion_imag
_atom_type_scat_source
C C .0033 .0016 'International Tables Vol C Tables 4.2.6.8 and 6.1.1.4'
H H .0000 .0000 'International Tables Vol C Tables 4.2.6.8 and 6.1.1.4'
N N .0061 .0033 'International Tables Vol C Tables 4.2.6.8 and 6.1.1.4'
S S .1246 .1234 'International Tables Vol C Tables 4.2.6.8 and 6.1.1.4'

loop_
_geom_angle_atom_site_label_1
_geom_angle_atom_site_label_2
_geom_angle_atom_site_label_3
_geom_angle
_geom_angle_publ_flag
C1 C2 C3 119.28(17) y
C1 C2 S1 120.31(15) y
C3 C2 S1 120.39(14) y
N1 C5 N2 117.01(17) y
N1 C5 C4 121.72(17) y
N2 C5 C4 121.23(18) y
C5 N2 H2A 117.0(17) y
C5 N2 H2B 119.5(17) y
H2A N2 H2B 123(2) y
N1 C1 C2 122.97(18) ?
N1 C1 H1 118.5 ?
C2 C1 H1 118.5 ?
C4 C3 C2 118.25(17) ?
C4 C3 H3 120.9 ?
C2 C3 H3 120.9 ?
C3 C4 C5 119.66(17) ?
C3 C4 H4 120.2 ?
C5 C4 H4 120.2 ?
C1 N1 C5 118.09(16) ?

loop_
_geom_bond_atom_site_label_1
_geom_bond_atom_site_label_2
_geom_bond_site_symmetry_2
_geom_bond_distance
_geom_bond_publ_flag
C1 N1 . 1.344(2) y
C1 C2 . 1.382(2) y
C2 C3 . 1.394(3) y
C2 S1 . 1.7406(18) y
C3 C4 . 1.373(3) y
C4 C5 . 1.408(3) y
C5 N1 . 1.346(3) y
C5 N2 . 1.367(3) y
C1 H1 . .9500 ?
C3 H3 . .9500 ?
C4 H4 . .9500 ?
N2 H2A . .920(5) ?
N2 H2B . .921(5) ?

loop_
_geom_hbond_atom_site_label_D
_geom_hbond_atom_site_label_H
_geom_hbond_atom_site_label_A
_geom_hbond_site_symmetry_A
_geom_hbond_distance_DH
_geom_hbond_distance_HA
_geom_hbond_distance_DA
_geom_hbond_angle_DHA
N2 H2A N1 3 .920(5) 2.108(6) 3.028(2) 179(3)

loop_
_geom_torsion_atom_site_label_1
_geom_torsion_atom_site_label_2
_geom_torsion_atom_site_label_3
_geom_torsion_atom_site_label_4
_geom_torsion
N1 C1 C2 C3 -.3(3)
N1 C1 C2 S1 178.24(14)
C1 C2 C3 C4 1.1(3)
S1 C2 C3 C4 -177.42(14)
C2 C3 C4 C5 -.6(3)
C3 C4 C5 N1 -.6(3)
C3 C4 C5 N2 -178.46(18)
C2 C1 N1 C5 -1.0(3)
N2 C5 N1 C1 179.37(18)
C4 C5 N1 C1 1.5(3)
